data_4325574
loop_
_publ_author_name
'Mounim Lebrini'
'Isra\"el M. Mbomekall\'e'
'Anne Dolbecq'
'J\'er\^ome Marrot'
'Patrick Berthet'
'Joseline Ntienoue'
'Francis S\'echeresse'
'Jacky Vigneron'
'Arnaud Etcheberry'

_publ_contact_author
;
      Dr Israel Marty Mbomekalle
      Institut Lavoisier, ILV, UMR CNRS 8180
      Universit\'e de Versailles Saint-Quentin-en-Yvelines
      45 Avenue des Etats Unis
      78035 Versailles cedex
      France
;
_publ_contact_author_email Israel.Mbomekalle@chimie.uvsq.fr
_publ_contact_author_fax '(33) 1 39 25 43 83'
_publ_contact_author_phone '(33) 1 39 25 44 19'
_publ_section_title
;
 Manganese(III)-Containing Wells-Dawson Sandwich-Type Polyoxometalates:
 Comparison with their Manganese(II) Counterparts
;
_journal_name_full 'Inorganic Chemistry'
_journal_page_first 6437
_journal_page_last 6448
_journal_paper_doi 10.1021/ic102237x
_journal_volume 50
_journal_year 2011
_chemical_formula_sum 'As4 H104 Mn2 Na18 O164 W30'
_chemical_formula_weight 9067.71
_chemical_name_systematic
; 

 ? 

;
_space_group_IT_number 14
_symmetry_cell_setting monoclinic
_symmetry_space_group_name_Hall '-P 2ybc'
_symmetry_space_group_name_H-M 'P 1 21/c 1'
_atom_sites_solution_hydrogens none
_atom_sites_solution_primary direct
_atom_sites_solution_secondary difmap
_audit_creation_method SHELXL-97
_cell_angle_alpha 90.00
_cell_angle_beta 91.294(3)
_cell_angle_gamma 90.00
_cell_formula_units_Z 2
_cell_length_a 17.0151(7)
_cell_length_b 15.2570(7)
_cell_length_c 31.9120(15)
_cell_measurement_reflns_used 9705
_cell_measurement_temperature 276(2)
_cell_measurement_theta_max 30.10
_cell_measurement_theta_min 2.60
_cell_volume 8282.2(6)
_computing_cell_refinement 'Bruker SAINT'
_computing_data_collection 'Bruker APEX2'
_computing_data_reduction 'Bruker SAINT'
_computing_molecular_graphics 'Bruker SHELXTL'
_computing_publication_material 'Bruker SHELXTL'
_computing_structure_refinement 'SHELXL-97 (Sheldrick, 1997)'
_computing_structure_solution 'SHELXS-97 (Sheldrick, 1990)'
_diffrn_ambient_temperature 276(2)
_diffrn_detector_area_resol_mean 512x512
_diffrn_measured_fraction_theta_full 0.988
_diffrn_measured_fraction_theta_max 0.988
_diffrn_measurement_device_type 'Bruker APEX-II CCD'
_diffrn_measurement_method 'phi and omega scans'
_diffrn_radiation_monochromator graphite
_diffrn_radiation_source 'fine-focus sealed tube'
_diffrn_radiation_type MoK\a
_diffrn_radiation_wavelength 0.71073
_diffrn_reflns_av_R_equivalents 0.0957
_diffrn_reflns_av_sigmaI/netI 0.0774
_diffrn_reflns_limit_h_max 23
_diffrn_reflns_limit_h_min -24
_diffrn_reflns_limit_k_max 21
_diffrn_reflns_limit_k_min -21
_diffrn_reflns_limit_l_max 45
_diffrn_reflns_limit_l_min -45
_diffrn_reflns_number 127795
_diffrn_reflns_theta_full 30.25
_diffrn_reflns_theta_max 30.25
_diffrn_reflns_theta_min 1.20
_diffrn_standards_number 0
_exptl_absorpt_coefficient_mu 21.840
_exptl_absorpt_correction_T_max 0.4754
_exptl_absorpt_correction_T_min 0.1500
_exptl_absorpt_correction_type multi-scan
_exptl_absorpt_process_details 'SADABS (Sheldrick, V2.10)'
_exptl_crystal_colour orange
_exptl_crystal_density_diffrn 3.636
_exptl_crystal_description parallelepiped
_exptl_crystal_F_000 8032
_exptl_crystal_size_max 0.14
_exptl_crystal_size_mid 0.08
_exptl_crystal_size_min 0.04
_refine_diff_density_max 4.044
_refine_diff_density_min -3.769
_refine_diff_density_rms 0.617
_refine_ls_extinction_method none
_refine_ls_goodness_of_fit_ref 1.032
_refine_ls_hydrogen_treatment none
_refine_ls_matrix_type full
_refine_ls_number_parameters 780
_refine_ls_number_reflns 24433
_refine_ls_number_restraints 0
_refine_ls_restrained_S_all 1.032
_refine_ls_R_factor_all 0.1393
_refine_ls_R_factor_gt 0.0956
_refine_ls_shift/su_max 0.001
_refine_ls_shift/su_mean 0.000
_refine_ls_structure_factor_coef Fsqd
_refine_ls_weighting_details 'calc w=1/[\s^2^(Fo^2^)+(0.1437P)^2^+1758.6390P] where P=(Fo^2^+2Fc^2^)/3'
_refine_ls_weighting_scheme calc
_refine_ls_wR_factor_gt 0.2487
_refine_ls_wR_factor_ref 0.2993
_reflns_number_gt 17177
_reflns_number_total 24433
_reflns_threshold_expression >2sigma(I)
_cod_data_source_file ic102237x_si_001_1.cif
_cod_data_source_block 2
_cod_original_formula_sum 'H104 As4 Mn2 Na18 O164 W30'
_cod_database_code 4325574

loop_
_symmetry_equiv_pos_as_xyz
'x, y, z'
'-x, y+1/2, -z+1/2'
'-x, -y, -z'
'x, -y-1/2, z-1/2'

loop_
_atom_site_label
_atom_site_type_symbol
_atom_site_fract_x
_atom_site_fract_y
_atom_site_fract_z
_atom_site_U_iso_or_equiv
_atom_site_adp_type
_atom_site_occupancy
_atom_site_symmetry_multiplicity
_atom_site_calc_flag
_atom_site_refinement_flags
W1 W 0.60256(6) 0.73291(9) 0.29599(4) 0.0264(2) Uani 1 1 d .
W2 W 0.60310(5) 0.57501(7) 0.37140(3) 0.01912(16) Uani 1 1 d .
W3 W 0.50023(6) 0.76332(8) 0.38457(3) 0.02110(16) Uani 1 1 d .
W4 W 0.60852(5) 0.97340(7) 0.40334(3) 0.01696(15) Uani 1 1 d .
W5 W 0.71041(5) 0.94253(7) 0.31546(3) 0.01762(15) Uani 1 1 d .
W6 W 0.82185(6) 0.73481(8) 0.30034(3) 0.02110(16) Uani 1 1 d .
W7 W 0.82213(5) 0.58000(6) 0.37479(3) 0.01578(19) Uani 1 1 d .
W8 W 0.71099(5) 0.61410(6) 0.47253(3) 0.01531(19) Uani 1 1 d .
W9 W 0.60883(5) 0.80182(7) 0.48570(3) 0.01762(15) Uani 1 1 d .
W10 W 0.79226(5) 0.90132(6) 0.53643(3) 0.01302(18) Uani 1 1 d .
W11 W 0.78986(5) 1.07581(6) 0.45424(3) 0.01403(18) Uani 1 1 d .
W12 W 0.89283(5) 1.04444(7) 0.36728(3) 0.01912(16) Uani 1 1 d .
W13 W 1.00745(5) 0.84195(7) 0.35160(3) 0.01696(15) Uani 1 1 d .
W14 W 1.00795(5) 0.68498(6) 0.42592(3) 0.01350(18) Uani 1 1 d .
W15 W 0.89642(5) 0.71747(6) 0.52186(3) 0.01193(17) Uani 1 1 d .
As1 As 0.70927(13) 0.77182(14) 0.39107(7) 0.0102(4) Uiso 1 1 d .
As2 As 0.90410(12) 0.88269(13) 0.44566(6) 0.0073(4) Uiso 1 1 d .
Mn1 Mn 0.99914(19) 1.0767(2) 0.46385(12) 0.0150(6) Uani 1 1 d .
O1 O 0.5644(16) 0.729(2) 0.2455(9) 0.056(8) Uani 1 1 d .
O2 O 0.7078(11) 0.7041(15) 0.2908(7) 0.029(4) Uani 1 1 d .
O3 O 0.6304(11) 0.8521(13) 0.3019(6) 0.026(4) Uani 1 1 d .
O4 O 0.5957(19) 0.6127(13) 0.3177(7) 0.048(8) Uani 1 1 d .
O5 O 0.5076(13) 0.772(2) 0.3280(8) 0.051(5) Uani 1 1 d .
O6 O 0.6271(12) 0.7258(15) 0.3679(7) 0.032(3) Uani 1 1 d .
O7 O 0.5672(14) 0.4687(17) 0.3696(9) 0.043(6) Uani 1 1 d .
O8 O 0.6297(12) 0.5888(16) 0.4278(8) 0.034(3) Uani 1 1 d .
O9 O 0.7068(11) 0.5624(14) 0.3591(7) 0.029(4) Uani 1 1 d .
O10 O 0.5047(12) 0.6386(15) 0.3840(8) 0.036(5) Uani 1 1 d .
O11 O 0.4017(14) 0.779(2) 0.3901(9) 0.054(5) Uani 1 1 d .
O12 O 0.5385(11) 0.7584(13) 0.4408(6) 0.026(4) Uani 1 1 d .
O13 O 0.5401(15) 0.8805(19) 0.3836(8) 0.046(4) Uani 1 1 d .
O14 O 0.5371(12) 1.0503(17) 0.4136(9) 0.044(4) Uani 1 1 d .
O15 O 0.6083(11) 0.9072(13) 0.4543(6) 0.026(4) Uani 1 1 d .
O16 O 0.6962(9) 1.0326(13) 0.4233(6) 0.022(4) Uani 1 1 d .
O17 O 0.6278(11) 1.0049(13) 0.3464(6) 0.025(4) Uani 1 1 d .
O18 O 0.7042(9) 0.8788(11) 0.3809(5) 0.015(3) Uani 1 1 d .
O19 O 0.7009(13) 0.9985(16) 0.2684(6) 0.033(5) Uani 1 1 d .
O20 O 0.7912(11) 1.0048(12) 0.3399(5) 0.021(4) Uani 1 1 d .
O21 O 0.7806(11) 0.8509(13) 0.3014(6) 0.023(4) Uani 1 1 d .
O22 O 0.8435(16) 0.7230(18) 0.2483(7) 0.042(4) Uani 1 1 d .
O23 O 0.9134(11) 0.7706(13) 0.3228(6) 0.022(4) Uani 1 1 d .
O24 O 0.8331(10) 0.6144(13) 0.3167(6) 0.021(4) Uani 1 1 d .
O25 O 0.7865(10) 0.7245(13) 0.3697(6) 0.021(4) Uani 1 1 d .
O26 O 0.9138(9) 0.6255(12) 0.3922(6) 0.020(4) Uani 1 1 d .
O27 O 0.8447(12) 0.4704(14) 0.3718(7) 0.029(4) Uani 1 1 d .
O28 O 0.7808(9) 0.5859(13) 0.4286(5) 0.021(4) Uani 1 1 d .
O29 O 0.6981(11) 0.5167(13) 0.4980(6) 0.025(4) Uani 1 1 d .
O30 O 0.7928(9) 0.6614(12) 0.5033(5) 0.017(3) Uani 1 1 d .
O31 O 0.6312(10) 0.6808(12) 0.4999(6) 0.022(4) Uani 1 1 d .
O32 O 0.7042(12) 0.7506(15) 0.4420(8) 0.034(4) Uani 1 1 d .
O33 O 0.5398(11) 0.8257(14) 0.5226(7) 0.029(5) Uani 1 1 d .
O34 O 0.6976(10) 0.8408(12) 0.5161(6) 0.020(4) Uani 1 1 d .
O35 O 0.7469(11) 0.9392(12) 0.5806(6) 0.024(4) Uani 1 1 d .
O36 O 0.8902(10) 0.9482(13) 0.5445(7) 0.025(4) Uani 1 1 d .
O37 O 0.7672(10) 0.9900(12) 0.4958(6) 0.019(3) Uani 1 1 d .
O38 O 0.8245(15) 0.7887(16) 0.5566(8) 0.041(4) Uani 1 1 d .
O39 O 0.8508(13) 0.8292(16) 0.4814(7) 0.035(3) Uani 1 1 d .
O40 O 0.7467(13) 1.1660(12) 0.4737(7) 0.029(5) Uani 1 1 d .
O41 O 0.8897(14) 1.0927(19) 0.4766(9) 0.047(4) Uani 1 1 d .
O42 O 0.8219(9) 1.1157(11) 0.4008(6) 0.018(3) Uani 1 1 d .
O43 O 0.8488(9) 0.9577(11) 0.4204(6) 0.017(3) Uani 1 1 d .
O44 O 0.9144(19) 1.119(2) 0.3275(9) 0.057(5) Uani 1 1 d .
O45 O 0.9744(11) 1.0669(14) 0.4031(7) 0.027(4) Uani 1 1 d .
O46 O 0.9336(10) 0.9374(13) 0.3473(6) 0.023(4) Uani 1 1 d .
O47 O 1.0556(12) 0.8440(16) 0.3042(6) 0.031(5) Uani 1 1 d .
O48 O 1.0749(10) 0.8993(12) 0.3832(6) 0.023(4) Uani 1 1 d .
O49 O 1.0370(10) 0.7254(12) 0.3708(6) 0.020(4) Uani 1 1 d .
O50 O 0.9377(14) 0.810(2) 0.4111(8) 0.048(5) Uani 1 1 d .
O51 O 1.0540(10) 0.5835(12) 0.4259(6) 0.022(4) Uani 1 1 d .
O52 O 1.0768(11) 0.7483(12) 0.4533(6) 0.023(4) Uani 1 1 d .
O53 O 0.9355(9) 0.6748(12) 0.4709(5) 0.017(3) Uani 1 1 d .
O54 O 0.9170(11) 0.6333(13) 0.5566(6) 0.024(4) Uani 1 1 d .
O55 O 0.9763(10) 0.7895(13) 0.5335(6) 0.021(4) Uani 1 1 d .
O56 O 0.9810(12) 0.9328(15) 0.4712(7) 0.033(3) Uani 1 1 d .
Na1 Na 1.1116(7) 0.8928(8) 0.4507(4) 0.0306(18) Uani 1 1 d .
Na2 Na 1.0256(7) 0.5582(9) 0.5899(4) 0.036(3) Uani 1 1 d .
Na3 Na 0.7173(5) 0.4033(6) 0.5490(3) 0.0150(6) Uani 1 1 d .
Na4 Na 0.5991(10) 0.9326(14) 0.5801(7) 0.067(5) Uani 1 1 d .
Na5 Na 0.944(2) 1.105(2) 0.2566(9) 0.128(12) Uani 1 1 d .
Na6 Na 1.0373(8) 0.7262(8) 0.6643(4) 0.0306(18) Uani 1 1 d .
Na7 Na 0.774(2) 1.030(4) 0.6409(17) 0.20(2) Uani 1 1 d .
O1W O 1.0750(13) 0.518(2) 0.5233(8) 0.051(5) Uani 1 1 d .
O2W O 1.2454(12) 0.8668(15) 0.4274(7) 0.032(3) Uani 1 1 d .
O3W O 1.0776(12) 0.7086(16) 0.5924(8) 0.034(3) Uani 1 1 d .
O4W O 0.8020(12) 0.5079(17) 0.5862(9) 0.044(4) Uani 1 1 d .
O5W O 0.9947(14) 1.245(2) 0.2675(9) 0.054(5) Uani 1 1 d .
O6W O 0.8147(16) 0.3530(18) 0.5018(7) 0.042(4) Uani 1 1 d .
O7W O 0.9694(15) 0.5781(19) 0.6553(8) 0.046(4) Uani 1 1 d .
O8W O 0.9034(14) 0.9517(16) 0.2508(7) 0.035(3) Uani 1 1 d .
O9W O 0.621(2) 0.467(3) 0.592(2) 0.14(2) Uani 1 1 d .
O10W O 0.7627(15) 0.3049(16) 0.6064(8) 0.041(4) Uani 1 1 d .
O11W O 0.982(8) 1.089(10) 0.188(3) 0.16(3) Uani 0.50 1 d P
O12W O 0.6356(14) 0.2915(19) 0.5183(9) 0.047(4) Uani 1 1 d .
O13W O 0.7947(14) 1.162(2) 0.2582(8) 0.048(5) Uani 1 1 d .
O14W O 0.6314(12) 1.0359(15) 0.6364(7) 0.033(3) Uani 1 1 d .
O15W O 0.6038(12) 1.0475(15) 0.5276(8) 0.034(4) Uani 1 1 d .
O16W O 1.074(3) 1.028(3) 0.2547(18) 0.108(15) Uani 1 1 d .
O17W O 0.903(4) 0.780(5) 0.6415(15) 0.16(3) Uani 1 1 d .
O18W O 0.608(3) 0.815(4) 0.629(2) 0.13(2) Uani 1 1 d .
O19W O 0.604(5) 0.397(5) 0.446(4) 0.108(15) Uani 0.50 1 d P
O20W O 0.7034(19) 0.685(2) 0.5927(9) 0.057(5) Uani 1 1 d .
O21W O 0.737(2) 0.362(3) 0.4200(18) 0.039(12) Uani 0.50 1 d P
O22W O 0.779(6) 1.143(8) 0.690(4) 0.13(2) Uani 0.50 1 d P

loop_
_atom_site_aniso_label
_atom_site_aniso_U_11
_atom_site_aniso_U_22
_atom_site_aniso_U_33
_atom_site_aniso_U_23
_atom_site_aniso_U_13
_atom_site_aniso_U_12
W1 0.0091(4) 0.0413(6) 0.0284(5) -0.0012(5) -0.0107(4) -0.0018(4)
W2 0.0062(3) 0.0254(3) 0.0256(3) 0.0005(3) -0.0036(2) -0.0030(2)
W3 0.0059(3) 0.0327(4) 0.0245(3) -0.0014(3) -0.0046(2) -0.0002(3)
W4 0.0038(3) 0.0241(3) 0.0229(3) 0.0005(3) -0.0014(2) 0.0017(2)
W5 0.0039(3) 0.0269(3) 0.0219(3) 0.0021(3) -0.0026(2) 0.0012(2)
W6 0.0059(3) 0.0327(4) 0.0245(3) -0.0014(3) -0.0046(2) -0.0002(3)
W7 0.0055(4) 0.0194(4) 0.0223(4) -0.0038(3) -0.0041(3) 0.0004(3)
W8 0.0034(3) 0.0200(4) 0.0225(4) 0.0022(3) -0.0019(3) -0.0030(3)
W9 0.0039(3) 0.0269(3) 0.0219(3) 0.0021(3) -0.0026(2) 0.0012(2)
W10 0.0008(3) 0.0203(4) 0.0181(4) -0.0020(3) 0.0009(3) -0.0009(3)
W11 0.0012(3) 0.0177(4) 0.0231(4) -0.0006(3) -0.0021(3) 0.0023(3)
W12 0.0062(3) 0.0254(3) 0.0256(3) 0.0005(3) -0.0036(2) -0.0030(2)
W13 0.0038(3) 0.0241(3) 0.0229(3) 0.0005(3) -0.0014(2) 0.0017(2)
W14 0.0022(3) 0.0179(4) 0.0203(4) -0.0016(3) -0.0017(3) 0.0017(3)
W15 0.0028(3) 0.0161(4) 0.0168(4) 0.0012(3) -0.0024(3) -0.0010(3)
Mn1 0.0025(13) 0.0208(16) 0.0217(16) 0.0001(13) -0.0004(11) -0.0014(11)
O1 0.037(14) 0.072(19) 0.056(17) -0.007(15) -0.035(13) 0.006(14)
O2 0.015(9) 0.045(12) 0.029(10) -0.010(9) -0.008(7) 0.000(8)
O3 0.019(9) 0.027(10) 0.031(10) 0.010(8) -0.007(7) 0.007(8)
O4 0.10(2) 0.012(9) 0.032(11) -0.006(8) 0.044(13) -0.003(11)
O5 0.020(7) 0.085(14) 0.049(10) 0.040(10) 0.008(7) 0.028(8)
O6 0.019(7) 0.035(8) 0.043(9) -0.010(7) -0.006(6) -0.001(6)
O7 0.028(12) 0.043(13) 0.057(16) 0.000(12) -0.010(11) -0.019(10)
O8 0.015(6) 0.043(9) 0.044(9) 0.001(7) -0.003(6) 0.003(6)
O9 0.011(8) 0.036(11) 0.039(11) -0.007(9) -0.013(8) 0.002(8)
O10 0.017(10) 0.034(11) 0.058(15) 0.007(10) 0.009(9) -0.006(8)
O11 0.018(8) 0.083(15) 0.060(12) 0.007(11) 0.000(8) 0.001(9)
O12 0.018(9) 0.031(10) 0.028(10) -0.007(8) -0.001(7) -0.012(8)
O13 0.035(9) 0.060(12) 0.043(10) -0.011(9) -0.005(8) -0.001(8)
O14 0.011(7) 0.047(10) 0.075(13) 0.008(9) 0.002(7) 0.004(7)
O15 0.017(9) 0.030(10) 0.031(10) -0.006(8) -0.004(7) 0.009(8)
O16 0.002(7) 0.028(9) 0.037(10) 0.006(8) -0.008(7) -0.001(6)
O17 0.017(9) 0.029(10) 0.029(10) -0.002(8) 0.004(7) 0.020(8)
O18 0.009(7) 0.020(8) 0.016(7) 0.004(6) -0.003(6) 0.001(6)
O19 0.026(10) 0.049(13) 0.022(9) 0.017(9) -0.013(8) -0.002(9)
O20 0.017(8) 0.028(9) 0.017(8) 0.007(7) -0.007(6) 0.000(7)
O21 0.017(9) 0.032(10) 0.020(9) 0.009(8) -0.004(7) 0.000(7)
O22 0.051(11) 0.053(11) 0.022(7) 0.002(7) -0.007(7) 0.001(9)
O23 0.013(8) 0.030(10) 0.023(9) 0.006(8) 0.002(7) 0.002(7)
O24 0.010(7) 0.032(10) 0.022(8) -0.013(7) -0.001(6) 0.003(7)
O25 0.011(8) 0.033(10) 0.020(8) -0.004(7) 0.000(6) 0.009(7)
O26 0.004(7) 0.020(8) 0.035(10) 0.002(7) -0.003(6) -0.002(6)
O27 0.023(10) 0.029(10) 0.035(11) -0.006(9) 0.002(8) -0.005(8)
O28 0.002(7) 0.042(11) 0.018(8) -0.011(8) 0.000(6) 0.003(7)
O29 0.020(9) 0.029(10) 0.028(10) 0.008(8) 0.006(7) -0.004(8)
O30 0.007(7) 0.027(9) 0.018(8) 0.004(7) -0.002(6) -0.001(6)
O31 0.007(7) 0.022(8) 0.037(10) -0.010(8) 0.007(7) -0.002(6)
O32 0.015(7) 0.038(8) 0.050(10) 0.005(7) 0.008(6) -0.002(6)
O33 0.012(8) 0.037(11) 0.041(12) -0.008(9) 0.011(8) 0.008(8)
O34 0.015(8) 0.019(8) 0.027(9) -0.003(7) 0.001(7) -0.004(7)
O35 0.025(10) 0.025(9) 0.022(9) -0.004(7) 0.013(7) 0.011(7)
O36 0.007(8) 0.031(10) 0.035(10) 0.008(8) -0.004(7) 0.002(7)
O37 0.017(8) 0.020(8) 0.021(8) 0.006(7) 0.001(7) -0.002(7)
O38 0.041(10) 0.038(9) 0.044(10) -0.007(8) 0.007(8) 0.001(7)
O39 0.032(8) 0.047(9) 0.026(7) -0.002(7) 0.003(6) 0.008(7)
O40 0.036(11) 0.012(8) 0.038(11) -0.001(8) 0.017(9) 0.009(8)
O41 0.023(8) 0.057(11) 0.060(12) 0.004(9) -0.006(8) -0.011(8)
O42 0.007(7) 0.017(8) 0.031(9) -0.003(7) 0.006(6) 0.008(6)
O43 0.004(7) 0.015(7) 0.030(9) 0.005(7) -0.001(6) 0.004(6)
O44 0.070(14) 0.061(13) 0.039(10) 0.025(9) 0.013(9) -0.012(11)
O45 0.008(8) 0.036(11) 0.038(11) -0.007(9) 0.003(7) -0.003(7)
O46 0.003(7) 0.030(10) 0.037(11) -0.007(8) 0.003(7) -0.003(7)
O47 0.023(10) 0.052(13) 0.020(9) -0.001(9) 0.019(8) -0.006(9)
O48 0.005(7) 0.026(9) 0.037(10) 0.003(8) -0.005(7) -0.009(7)
O49 0.008(7) 0.024(9) 0.028(9) 0.000(7) 0.007(6) -0.004(6)
O50 0.020(8) 0.081(14) 0.042(10) -0.006(9) -0.006(7) -0.006(8)
O51 0.007(7) 0.027(9) 0.032(10) -0.009(8) 0.001(7) 0.006(7)
O52 0.020(9) 0.022(9) 0.027(9) 0.009(7) -0.002(7) -0.017(7)
O53 0.006(7) 0.026(9) 0.020(8) 0.000(7) -0.003(6) 0.010(6)
O54 0.014(8) 0.029(10) 0.029(10) 0.001(8) 0.002(7) -0.001(7)
O55 0.011(8) 0.032(10) 0.020(8) 0.001(7) -0.001(6) 0.000(7)
O56 0.018(7) 0.041(9) 0.041(9) -0.004(7) -0.003(6) 0.006(6)
Na1 0.032(5) 0.036(4) 0.023(4) -0.002(3) 0.004(3) -0.005(4)
Na2 0.024(6) 0.045(7) 0.040(7) -0.004(6) 0.001(5) 0.012(5)
Na3 0.0025(13) 0.0208(16) 0.0217(16) 0.0001(13) -0.0004(11) -0.0014(11)
Na4 0.029(8) 0.082(13) 0.091(14) 0.001(11) 0.007(8) 0.013(8)
Na5 0.15(3) 0.15(3) 0.088(19) 0.022(18) 0.053(19) -0.02(2)
Na6 0.032(5) 0.036(4) 0.023(4) -0.002(3) 0.004(3) -0.005(4)
Na7 0.07(2) 0.26(5) 0.26(5) -0.15(4) -0.01(3) 0.06(3)
O1W 0.020(7) 0.085(14) 0.049(10) 0.040(10) 0.008(7) 0.028(8)
O2W 0.019(7) 0.035(8) 0.043(9) -0.010(7) -0.006(6) -0.001(6)
O3W 0.015(6) 0.043(9) 0.044(9) 0.001(7) -0.003(6) 0.003(6)
O4W 0.011(7) 0.047(10) 0.075(13) 0.008(9) 0.002(7) 0.004(7)
O5W 0.018(8) 0.083(15) 0.060(12) 0.007(11) 0.000(8) 0.001(9)
O6W 0.051(11) 0.053(11) 0.022(7) 0.002(7) -0.007(7) 0.001(9)
O7W 0.035(9) 0.060(12) 0.043(10) -0.011(9) -0.005(8) -0.001(8)
O8W 0.032(8) 0.047(9) 0.026(7) -0.002(7) 0.003(6) 0.008(7)
O9W 0.05(2) 0.12(4) 0.25(7) -0.01(4) 0.08(3) -0.05(2)
O10W 0.041(10) 0.038(9) 0.044(10) -0.007(8) 0.007(8) 0.001(7)
O11W 0.20(6) 0.23(6) 0.06(2) -0.04(3) -0.03(3) 0.12(5)
O12W 0.023(8) 0.057(11) 0.060(12) 0.004(9) -0.006(8) -0.011(8)
O13W 0.020(8) 0.081(14) 0.042(10) -0.006(9) -0.006(7) -0.006(8)
O14W 0.018(7) 0.041(9) 0.041(9) -0.004(7) -0.003(6) 0.006(6)
O15W 0.015(7) 0.038(8) 0.050(10) 0.005(7) 0.008(6) -0.002(6)
O16W 0.09(3) 0.07(2) 0.16(4) 0.02(2) 0.02(3) -0.04(2)
O17W 0.20(6) 0.23(6) 0.06(2) -0.04(3) -0.03(3) 0.12(5)
O18W 0.07(3) 0.13(4) 0.20(6) 0.03(4) 0.03(3) -0.03(3)
O19W 0.09(3) 0.07(2) 0.16(4) 0.02(2) 0.02(3) -0.04(2)
O20W 0.070(14) 0.061(13) 0.039(10) 0.025(9) 0.013(9) -0.012(11)
O21W 0.010(18) 0.03(2) 0.08(4) -0.01(2) -0.002(19) -0.013(16)
O22W 0.07(3) 0.13(4) 0.20(6) 0.03(4) 0.03(3) -0.03(3)

loop_
_atom_type_symbol
_atom_type_description
_atom_type_scat_dispersion_real
_atom_type_scat_dispersion_imag
_atom_type_scat_source
O O 0.0106 0.0060 'International Tables Vol C Tables 4.2.6.8 and 6.1.1.4'
Mn Mn 0.3368 0.7283 'International Tables Vol C Tables 4.2.6.8 and 6.1.1.4'
As As 0.0499 2.0058 'International Tables Vol C Tables 4.2.6.8 and 6.1.1.4'
W W -0.8490 6.8722 'International Tables Vol C Tables 4.2.6.8 and 6.1.1.4'
Na Na 0.0362 0.0249 'International Tables Vol C Tables 4.2.6.8 and 6.1.1.4'
H H 0.0000 0.0000 'International Tables Vol C Tables 4.2.6.8 and 6.1.1.4'

loop_
_geom_angle_atom_site_label_1
_geom_angle_atom_site_label_2
_geom_angle_atom_site_label_3
_geom_angle
_geom_angle_site_symmetry_1
_geom_angle_site_symmetry_3
O1 W1 O2 104.5(12) . .
O1 W1 O3 102.5(12) . .
O2 W1 O3 89.8(9) . .
O1 W1 O4 105.8(13) . .
O2 W1 O4 82.9(11) . .
O3 W1 O4 151.7(10) . .
O1 W1 O5 101.2(13) . .
O2 W1 O5 154.1(10) . .
O3 W1 O5 82.3(11) . .
O4 W1 O5 92.5(11) . .
O1 W1 O6 167.3(12) . .
O2 W1 O6 85.7(8) . .
O3 W1 O6 84.7(8) . .
O4 W1 O6 67.6(9) . .
O5 W1 O6 69.1(9) . .
O7 W2 O4 104.5(11) . .
O7 W2 O9 103.6(11) . .
O4 W2 O9 82.9(12) . .
O7 W2 O8 102.4(12) . .
O4 W2 O8 153.1(10) . .
O9 W2 O8 90.3(9) . .
O7 W2 O10 99.6(11) . .
O4 W2 O10 89.8(11) . .
O9 W2 O10 156.7(9) . .
O8 W2 O10 86.3(10) . .
O7 W2 O6 168.6(10) . .
O4 W2 O6 69.5(9) . .
O9 W2 O6 85.6(9) . .
O8 W2 O6 84.1(9) . .
O10 W2 O6 71.2(8) . .
O11 W3 O5 100.5(12) . .
O11 W3 O12 103.0(12) . .
O5 W3 O12 155.9(9) . .
O11 W3 O10 100.6(13) . .
O5 W3 O10 93.5(13) . .
O12 W3 O10 87.5(10) . .
O11 W3 O13 102.5(14) . .
O5 W3 O13 83.3(13) . .
O12 W3 O13 86.5(10) . .
O10 W3 O13 156.8(10) . .
O11 W3 O6 170.2(12) . .
O5 W3 O6 72.7(9) . .
O12 W3 O6 84.6(8) . .
O10 W3 O6 73.3(8) . .
O13 W3 O6 83.9(10) . .
O14 W4 O16 99.7(11) . .
O14 W4 O15 100.5(11) . .
O16 W4 O15 89.0(9) . .
O14 W4 O17 98.4(11) . .
O16 W4 O17 92.9(9) . .
O15 W4 O17 160.4(8) . .
O14 W4 O13 98.0(12) . .
O16 W4 O13 161.6(10) . .
O15 W4 O13 82.9(10) . .
O17 W4 O13 89.4(11) . .
O14 W4 O18 172.4(10) . .
O16 W4 O18 80.9(7) . .
O15 W4 O18 87.0(7) . .
O17 W4 O18 74.0(6) . .
O13 W4 O18 82.2(9) . .
O19 W5 O20 99.6(9) . .
O19 W5 O21 101.8(10) . .
O20 W5 O21 90.7(8) . .
O19 W5 O3 96.0(9) . .
O20 W5 O3 164.0(8) . .
O21 W5 O3 82.4(8) . .
O19 W5 O17 98.2(10) . .
O20 W5 O17 94.2(9) . .
O21 W5 O17 158.3(8) . .
O3 W5 O17 87.2(9) . .
O19 W5 O18 170.7(9) . .
O20 W5 O18 83.3(7) . .
O21 W5 O18 86.9(7) . .
O3 W5 O18 81.9(7) . .
O17 W5 O18 72.8(7) . .
O22 W6 O23 102.5(11) . .
O22 W6 O21 101.6(10) . .
O23 W6 O21 91.6(9) . .
O22 W6 O24 98.0(10) . .
O23 W6 O24 95.9(8) . .
O21 W6 O24 156.9(8) . .
O22 W6 O2 93.2(11) . .
O23 W6 O2 164.1(8) . .
O21 W6 O2 82.2(9) . .
O24 W6 O2 84.7(9) . .
O22 W6 O25 169.7(10) . .
O23 W6 O25 83.1(7) . .
O21 W6 O25 86.7(7) . .
O24 W6 O25 72.6(7) . .
O2 W6 O25 81.9(8) . .
O27 W7 O26 101.6(9) . .
O27 W7 O28 100.7(9) . .
O26 W7 O28 92.3(8) . .
O27 W7 O24 100.6(9) . .
O26 W7 O24 95.2(8) . .
O28 W7 O24 155.4(8) . .
O27 W7 O9 94.2(9) . .
O26 W7 O9 163.8(8) . .
O28 W7 O9 81.4(8) . .
O24 W7 O9 85.0(8) . .
O27 W7 O25 172.4(9) . .
O26 W7 O25 82.9(7) . .
O28 W7 O25 85.1(8) . .
O24 W7 O25 72.7(7) . .
O9 W7 O25 81.8(8) . .
O27 W7 Na2 43.0(8) . 3_766
O26 W7 Na2 60.0(6) . 3_766
O28 W7 Na2 91.4(6) . 3_766
O24 W7 Na2 112.6(6) . 3_766
O9 W7 Na2 134.6(7) . 3_766
O25 W7 Na2 142.5(5) . 3_766
O29 W8 O30 101.1(9) . .
O29 W8 O28 104.0(9) . .
O30 W8 O28 90.3(7) . .
O29 W8 O31 98.3(9) . .
O30 W8 O31 94.8(8) . .
O28 W8 O31 155.7(9) . .
O29 W8 O8 94.4(10) . .
O30 W8 O8 164.0(9) . .
O28 W8 O8 82.1(8) . .
O31 W8 O8 86.7(9) . .
O29 W8 O32 169.1(8) . .
O30 W8 O32 84.3(8) . .
O28 W8 O32 85.4(8) . .
O31 W8 O32 71.6(8) . .
O8 W8 O32 81.1(9) . .
O33 W9 O34 97.7(9) . .
O33 W9 O15 100.8(9) . .
O34 W9 O15 89.9(8) . .
O33 W9 O31 100.1(9) . .
O34 W9 O31 91.7(8) . .
O15 W9 O31 158.6(8) . .
O33 W9 O12 99.0(9) . .
O34 W9 O12 163.1(8) . .
O15 W9 O12 84.5(9) . .
O31 W9 O12 87.8(9) . .
O33 W9 O32 171.3(9) . .
O34 W9 O32 81.4(8) . .
O15 W9 O32 87.8(8) . .
O31 W9 O32 71.4(8) . .
O12 W9 O32 82.5(8) . .
O33 W9 Na4 43.1(8) . .
O34 W9 Na4 56.3(6) . .
O15 W9 Na4 88.5(7) . .
O31 W9 Na4 110.0(7) . .
O12 W9 Na4 139.1(6) . .
O32 W9 Na4 137.5(7) . .
O35 W10 O36 100.2(10) . .
O35 W10 O38 99.1(10) . .
O36 W10 O38 92.9(10) . .
O35 W10 O37 102.7(8) . .
O36 W10 O37 90.4(8) . .
O38 W10 O37 157.1(9) . .
O35 W10 O34 92.8(9) . .
O36 W10 O34 166.9(8) . .
O38 W10 O34 85.1(10) . .
O37 W10 O34 86.5(8) . .
O35 W10 O39 171.3(9) . .
O36 W10 O39 83.5(9) . .
O38 W10 O39 72.7(9) . .
O37 W10 O39 85.2(8) . .
O34 W10 O39 83.6(8) . .
O35 W10 Na1 79.8(7) . 3_776
O36 W10 Na1 39.0(7) . 3_776
O38 W10 Na1 128.8(8) . 3_776
O37 W10 Na1 63.2(6) . 3_776
O34 W10 Na1 145.9(6) . 3_776
O39 W10 Na1 107.6(7) . 3_776
O35 W10 Na4 38.3(8) . .
O36 W10 Na4 136.5(7) . .
O38 W10 Na4 104.1(8) . .
O37 W10 Na4 88.7(6) . .
O34 W10 Na4 56.2(6) . .
O39 W10 Na4 139.6(7) . .
Na1 W10 Na4 104.9(4) 3_776 .
O40 W11 O41 98.5(12) . .
O40 W11 O42 101.8(8) . .
O41 W11 O42 91.3(10) . .
O40 W11 O37 102.0(9) . .
O41 W11 O37 91.4(10) . .
O42 W11 O37 155.3(7) . .
O40 W11 O16 95.9(10) . .
O41 W11 O16 165.5(11) . .
O42 W11 O16 84.4(8) . .
O37 W11 O16 86.9(8) . .
O40 W11 O43 174.0(8) . .
O41 W11 O43 83.4(10) . .
O42 W11 O43 72.4(6) . .
O37 W11 O43 83.6(7) . .
O16 W11 O43 82.0(7) . .
O40 W11 Na1 76.8(8) . 3_776
O41 W11 Na1 38.7(9) . 3_776
O42 W11 Na1 126.7(6) . 3_776
O37 W11 Na1 65.7(6) . 3_776
O16 W11 Na1 148.8(6) . 3_776
O43 W11 Na1 107.8(5) . 3_776
O44 W12 O45 99.5(13) . .
O44 W12 O46 103.4(12) . .
O45 W12 O46 95.4(9) . .
O44 W12 O42 100.2(12) . .
O45 W12 O42 91.3(8) . .
O46 W12 O42 154.0(8) . .
O44 W12 O20 94.1(12) . .
O45 W12 O20 165.9(8) . .
O46 W12 O20 85.0(8) . .
O42 W12 O20 82.5(8) . .
O44 W12 O43 172.0(12) . .
O45 W12 O43 84.3(8) . .
O46 W12 O43 83.1(7) . .
O42 W12 O43 72.6(7) . .
O20 W12 O43 81.7(7) . .
O47 W13 O48 100.2(10) . .
O47 W13 O46 104.1(10) . .
O48 W13 O46 94.7(8) . .
O47 W13 O49 99.6(9) . .
O48 W13 O49 96.6(8) . .
O46 W13 O49 151.4(7) . .
O47 W13 O23 89.8(9) . .
O48 W13 O23 170.0(8) . .
O46 W13 O23 82.7(8) . .
O49 W13 O23 81.7(7) . .
O47 W13 O50 168.4(11) . .
O48 W13 O50 88.5(9) . .
O46 W13 O50 82.5(9) . .
O49 W13 O50 71.6(9) . .
O23 W13 O50 81.5(8) . .
O47 W13 Na1 121.2(8) . .
O48 W13 Na1 25.7(7) . .
O46 W13 Na1 101.7(6) . .
O49 W13 Na1 78.8(6) . .
O23 W13 Na1 145.5(5) . .
O50 W13 Na1 65.4(6) . .
O51 W14 O52 101.3(9) . .
O51 W14 O53 103.0(8) . .
O52 W14 O53 96.0(8) . .
O51 W14 O49 99.2(8) . .
O52 W14 O49 95.6(8) . .
O53 W14 O49 152.3(7) . .
O51 W14 O26 87.4(8) . .
O52 W14 O26 171.3(8) . .
O53 W14 O26 81.6(7) . .
O49 W14 O26 83.2(7) . .
O51 W14 O50 167.1(9) . .
O52 W14 O50 89.0(9) . .
O53 W14 O50 83.2(8) . .
O49 W14 O50 72.0(8) . .
O26 W14 O50 82.4(8) . .
O51 W14 Na1 123.4(6) . .
O52 W14 Na1 26.5(7) . .
O53 W14 Na1 102.7(6) . .
O49 W14 Na1 78.0(6) . .
O26 W14 Na1 145.9(5) . .
O50 W14 Na1 64.9(7) . .
O54 W15 O55 100.5(9) . .
O54 W15 O53 103.1(8) . .
O55 W15 O53 96.3(8) . .
O54 W15 O38 99.6(10) . .
O55 W15 O38 91.4(10) . .
O53 W15 O38 154.2(9) . .
O54 W15 O30 92.1(8) . .
O55 W15 O30 166.4(8) . .
O53 W15 O30 85.6(7) . .
O38 W15 O30 81.5(9) . .
O54 W15 O39 170.9(8) . .
O55 W15 O39 84.5(9) . .
O53 W15 O39 83.8(7) . .
O38 W15 O39 72.5(9) . .
O30 W15 O39 82.3(8) . .
O25 As1 O32 112.1(10) . .
O25 As1 O18 112.6(9) . .
O32 As1 O18 112.2(10) . .
O25 As1 O6 106.8(10) . .
O32 As1 O6 106.4(11) . .
O18 As1 O6 106.1(10) . .
O50 As2 O43 109.3(12) . .
O50 As2 O39 109.0(13) . .
O43 As2 O39 110.5(10) . .
O50 As2 O56 110.0(11) . .
O43 As2 O56 109.9(10) . .
O39 As2 O56 108.2(11) . .
O50 As2 Na1 72.7(8) . .
O43 As2 Na1 122.8(6) . .
O39 As2 Na1 122.9(8) . .
O56 As2 Na1 37.3(8) . .
O41 Mn1 O36 174.2(10) . 3_776
O41 Mn1 O45 91.8(10) . .
O36 Mn1 O45 92.1(8) 3_776 .
O41 Mn1 O55 93.5(10) . 3_776
O36 Mn1 O55 90.2(8) 3_776 3_776
O45 Mn1 O55 98.8(8) . 3_776
O41 Mn1 O56 86.2(10) . 3_776
O36 Mn1 O56 89.3(8) 3_776 3_776
O45 Mn1 O56 171.1(9) . 3_776
O55 Mn1 O56 90.0(8) 3_776 3_776
O41 Mn1 O56 88.0(10) . .
O36 Mn1 O56 87.6(8) 3_776 .
O45 Mn1 O56 90.1(9) . .
O55 Mn1 O56 170.9(8) 3_776 .
O56 Mn1 O56 81.2(9) 3_776 .
O41 Mn1 Na1 41.8(9) . 3_776
O36 Mn1 Na1 134.1(7) 3_776 3_776
O45 Mn1 Na1 133.6(6) . 3_776
O55 Mn1 Na1 87.0(5) 3_776 3_776
O56 Mn1 Na1 45.0(6) 3_776 3_776
O56 Mn1 Na1 88.2(6) . 3_776
O41 Mn1 Na1 132.3(9) . .
O36 Mn1 Na1 43.8(6) 3_776 .
O45 Mn1 Na1 85.7(6) . .
O55 Mn1 Na1 134.0(5) 3_776 .
O56 Mn1 Na1 89.2(6) 3_776 .
O56 Mn1 Na1 44.4(6) . .
Na1 Mn1 Na1 122.3(2) 3_776 .
W1 O2 W6 149.4(12) . .
W1 O3 W5 149.7(10) . .
W2 O4 W1 128.9(12) . .
W3 O5 W1 123.6(11) . .
As1 O6 W3 123.8(11) . .
As1 O6 W1 122.2(12) . .
W3 O6 W1 93.9(8) . .
As1 O6 W2 121.5(12) . .
W3 O6 W2 93.9(8) . .
W1 O6 W2 93.7(8) . .
W2 O8 W8 149.5(12) . .
W2 O9 W7 149.9(12) . .
W3 O10 W2 121.7(10) . .
W3 O12 W9 150.3(11) . .
W3 O13 W4 153.1(16) . .
W4 O14 Na4 142.5(15) . 3_676
W9 O15 W4 153.8(12) . .
W4 O16 W11 167.4(11) . .
W4 O17 W5 119.4(9) . .
As1 O18 W4 126.0(9) . .
As1 O18 W5 125.8(9) . .
W4 O18 W5 93.7(6) . .
W5 O20 W12 166.0(11) . .
W5 O21 W6 157.3(11) . .
W6 O23 W13 166.2(11) . .
W6 O24 W7 120.5(9) . .
As1 O25 W7 126.9(10) . .
As1 O25 W6 126.1(10) . .
W7 O25 W6 93.4(6) . .
W7 O26 W14 166.5(11) . .
W7 O27 Na2 109.5(10) . 3_766
W7 O28 W8 159.8(11) . .
W8 O29 Na3 159.1(12) . .
W8 O30 W15 164.5(10) . .
W8 O31 W9 122.4(10) . .
As1 O32 W9 125.4(12) . .
As1 O32 W8 125.9(13) . .
W9 O32 W8 94.6(8) . .
W9 O33 Na4 110.5(10) . .
W9 O34 W10 166.1(11) . .
W9 O34 Na4 92.5(8) . .
W10 O34 Na4 91.3(7) . .
W10 O35 Na7 140.0(15) . .
W10 O35 Na4 116.6(11) . .
Na7 O35 Na4 101.6(11) . .
W10 O36 Mn1 141.9(12) . 3_776
W10 O36 Na1 112.8(9) . 3_776
Mn1 O36 Na1 102.5(9) 3_776 3_776
W11 O37 W10 155.4(10) . .
W10 O38 W15 118.6(13) . .
As2 O39 W15 124.6(12) . .
As2 O39 W10 122.1(13) . .
W15 O39 W10 94.2(8) . .
W11 O41 Mn1 141.6(17) . .
W11 O41 Na1 111.7(13) . 3_776
Mn1 O41 Na1 104.7(12) . 3_776
W11 O42 W12 120.3(9) . .
As2 O43 W12 124.1(8) . .
As2 O43 W11 123.1(10) . .
W12 O43 W11 92.7(6) . .
W12 O44 Na5 134.0(19) . .
W12 O44 Na6 127.5(16) . 3_776
Na5 O44 Na6 96.4(12) . 3_776
W12 O45 Mn1 140.8(10) . .
W12 O46 W13 150.7(11) . .
W13 O48 Na1 134.5(10) . .
W13 O48 Na7 127.5(13) . 3_776
Na1 O48 Na7 92.4(12) . 3_776
W14 O49 W13 120.5(9) . .
As2 O50 W14 126.7(14) . .
As2 O50 W13 126.5(17) . .
W14 O50 W13 93.9(10) . .
W14 O51 Na2 120.7(9) . 3_766
W14 O52 Na1 133.6(11) . .
W15 O53 W14 149.5(11) . .
W15 O54 Na2 141.4(10) . .
W15 O55 Mn1 139.8(10) . 3_776
As2 O56 Mn1 123.1(13) . 3_776
As2 O56 Mn1 119.8(12) . .
Mn1 O56 Mn1 98.8(9) 3_776 .
As2 O56 Na1 117.3(12) . .
Mn1 O56 Na1 97.0(9) 3_776 .
Mn1 O56 Na1 95.2(9) . .
O48 Na1 O52 90.7(8) . .
O48 Na1 O41 161.4(10) . 3_776
O52 Na1 O41 92.7(9) . 3_776
O48 Na1 O56 90.7(9) . .
O52 Na1 O56 89.6(9) . .
O41 Na1 O56 71.1(9) 3_776 .
O48 Na1 O36 90.7(8) . 3_776
O52 Na1 O36 163.1(9) . 3_776
O41 Na1 O36 80.9(9) 3_776 3_776
O56 Na1 O36 73.6(8) . 3_776
O48 Na1 O2W 87.4(8) . .
O52 Na1 O2W 95.6(9) . .
O41 Na1 O2W 110.4(10) 3_776 .
O56 Na1 O2W 174.4(10) . .
O36 Na1 O2W 101.2(8) 3_776 .
O48 Na1 Mn1 128.6(7) . 3_776
O52 Na1 Mn1 87.3(6) . 3_776
O41 Na1 Mn1 33.5(6) 3_776 3_776
O56 Na1 Mn1 38.0(6) . 3_776
O36 Na1 Mn1 78.7(6) 3_776 3_776
O2W Na1 Mn1 143.9(7) . 3_776
O48 Na1 Mn1 86.4(6) . .
O52 Na1 Mn1 129.8(7) . .
O41 Na1 Mn1 77.4(8) 3_776 .
O56 Na1 Mn1 40.4(6) . .
O36 Na1 Mn1 33.6(5) 3_776 .
O2W Na1 Mn1 134.2(7) . .
Mn1 Na1 Mn1 57.7(2) 3_776 .
O48 Na1 W11 163.3(7) . 3_776
O52 Na1 W11 102.8(6) . 3_776
O41 Na1 W11 29.7(6) 3_776 3_776
O56 Na1 W11 99.1(7) . 3_776
O36 Na1 W11 79.2(6) 3_776 3_776
O2W Na1 W11 81.6(6) . 3_776
Mn1 Na1 W11 62.8(2) 3_776 3_776
Mn1 Na1 W11 92.3(3) . 3_776
O48 Na1 As2 72.6(6) . .
O52 Na1 As2 72.6(6) . .
O41 Na1 As2 91.0(7) 3_776 .
O56 Na1 As2 25.4(6) . .
O36 Na1 As2 91.9(6) 3_776 .
O2W Na1 As2 156.3(7) . .
Mn1 Na1 As2 57.9(2) 3_776 .
Mn1 Na1 As2 58.8(2) . .
W11 Na1 As2 120.6(3) 3_776 .
O48 Na1 W10 100.9(6) . 3_776
O52 Na1 W10 164.9(7) . 3_776
O41 Na1 W10 79.4(7) 3_776 3_776
O56 Na1 W10 99.7(7) . 3_776
O36 Na1 W10 28.2(4) 3_776 3_776
O2W Na1 W10 75.5(6) . 3_776
Mn1 Na1 W10 92.8(3) 3_776 3_776
Mn1 Na1 W10 61.3(2) . 3_776
W11 Na1 W10 64.2(2) 3_776 3_776
As2 Na1 W10 120.0(4) . 3_776
O48 Na1 W13 19.8(5) . .
O52 Na1 W13 73.0(6) . .
O41 Na1 W13 149.5(8) 3_776 .
O56 Na1 W13 81.8(6) . .
O36 Na1 W13 105.0(6) 3_776 .
O2W Na1 W13 97.9(6) . .
Mn1 Na1 W13 117.2(4) 3_776 .
Mn1 Na1 W13 91.1(3) . .
W11 Na1 W13 175.7(4) 3_776 .
As2 Na1 W13 59.3(2) . .
W10 Na1 W13 119.8(3) 3_776 .
O7W Na2 O1W 171.8(13) . .
O7W Na2 O54 90.4(9) . .
O1W Na2 O54 90.7(8) . .
O7W Na2 O3W 90.3(10) . .
O1W Na2 O3W 97.9(11) . .
O54 Na2 O3W 80.9(8) . .
O7W Na2 O27 87.8(9) . 3_766
O1W Na2 O27 93.7(8) . 3_766
O54 Na2 O27 161.4(9) . 3_766
O3W Na2 O27 80.6(8) . 3_766
O7W Na2 O51 93.4(9) . 3_766
O1W Na2 O51 78.6(10) . 3_766
O54 Na2 O51 85.4(8) . 3_766
O3W Na2 O51 165.8(9) . 3_766
O27 Na2 O51 113.3(8) 3_766 3_766
O7W Na2 Na6 46.9(8) . .
O1W Na2 Na6 141.2(10) . .
O54 Na2 Na6 89.0(6) . .
O3W Na2 Na6 43.9(6) . .
O27 Na2 Na6 76.3(6) 3_766 .
O51 Na2 Na6 139.9(6) 3_766 .
O7W Na2 W7 96.0(8) . 3_766
O1W Na2 W7 81.8(6) . 3_766
O54 Na2 W7 170.0(7) . 3_766
O3W Na2 W7 106.7(6) . 3_766
O27 Na2 W7 27.5(5) 3_766 3_766
O51 Na2 W7 86.5(5) 3_766 3_766
Na6 Na2 W7 101.1(4) . 3_766
O9W Na3 O6W 174.3(15) . .
O9W Na3 O29 90.9(16) . .
O6W Na3 O29 83.6(8) . .
O9W Na3 O12W 97.2(13) . .
O6W Na3 O12W 85.3(10) . .
O29 Na3 O12W 99.6(9) . .
O9W Na3 O4W 81.8(13) . .
O6W Na3 O4W 96.2(9) . .
O29 Na3 O4W 85.9(9) . .
O12W Na3 O4W 174.5(10) . .
O9W Na3 O10W 91.4(17) . .
O6W Na3 O10W 93.6(9) . .
O29 Na3 O10W 167.5(9) . .
O12W Na3 O10W 92.3(10) . .
O4W Na3 O10W 82.3(9) . .
O14 Na4 O18W 94.2(15) 3_676 .
O14 Na4 O15W 91.5(10) 3_676 .
O18W Na4 O15W 173.9(16) . .
O14 Na4 O14W 94.1(11) 3_676 .
O18W Na4 O14W 89.8(19) . .
O15W Na4 O14W 91.9(11) . .
O14 Na4 O35 169.9(13) 3_676 .
O18W Na4 O35 88.9(14) . .
O15W Na4 O35 85.8(9) . .
O14W Na4 O35 76.2(9) . .
O14 Na4 O33 76.4(10) 3_676 .
O18W Na4 O33 90.3(18) . .
O15W Na4 O33 89.0(10) . .
O14W Na4 O33 170.5(10) . .
O35 Na4 O33 113.3(9) . .
O14 Na4 O34 132.4(12) 3_676 .
O18W Na4 O34 93.9(16) . .
O15W Na4 O34 80.8(8) . .
O14W Na4 O34 132.8(9) . .
O35 Na4 O34 56.8(6) . .
O33 Na4 O34 56.7(7) . .
O14 Na4 W9 101.3(10) 3_676 .
O18W Na4 W9 97.3(17) . .
O15W Na4 W9 79.6(8) . .
O14W Na4 W9 162.5(9) . .
O35 Na4 W9 87.9(7) . .
O33 Na4 W9 26.4(4) . .
O34 Na4 W9 31.1(4) . .
O14 Na4 W10 162.2(11) 3_676 .
O18W Na4 W10 96.4(13) . .
O15W Na4 W10 77.6(7) . .
O14W Na4 W10 100.2(7) . .
O35 Na4 W10 25.1(5) . .
O33 Na4 W10 89.3(6) . .
O34 Na4 W10 32.6(4) . .
W9 Na4 W10 63.2(3) . .
O14 Na4 Na7 132.5(12) 3_676 .
O18W Na4 Na7 85.7(18) . .
O15W Na4 Na7 91.9(13) . .
O14W Na4 Na7 38.4(7) . .
O35 Na4 Na7 38.1(7) . .
O33 Na4 Na7 151.1(8) . .
O34 Na4 Na7 94.9(7) . .
W9 Na4 Na7 126.0(7) . .
W10 Na4 Na7 62.8(6) . .
O11W Na5 O5W 97(4) . .
O11W Na5 O44 176(4) . .
O5W Na5 O44 81.8(15) . .
O11W Na5 O8W 85(4) . .
O5W Na5 O8W 173(2) . .
O44 Na5 O8W 95.5(13) . .
O11W Na5 O16W 70(3) . .
O5W Na5 O16W 96.3(17) . .
O44 Na5 O16W 106(2) . .
O8W Na5 O16W 78.4(15) . .
O11W Na5 O13W 110(3) . .
O5W Na5 O13W 92.6(15) . .
O44 Na5 O13W 74.1(13) . .
O8W Na5 O13W 92.7(14) . .
O16W Na5 O13W 171.1(19) . .
O11W Na5 Na6 135(4) . 3_776
O5W Na5 Na6 38.3(9) . 3_776
O44 Na5 Na6 43.6(10) . 3_776
O8W Na5 Na6 139.0(11) . 3_776
O16W Na5 Na6 106.6(17) . 3_776
O13W Na5 Na6 79.8(10) . 3_776
O5W Na6 O3W 174.7(11) 3_776 .
O5W Na6 O44 78.8(11) 3_776 3_776
O3W Na6 O44 96.0(9) . 3_776
O5W Na6 O17W 88.7(13) 3_776 .
O3W Na6 O17W 92.2(13) . .
O44 Na6 O17W 91(2) 3_776 .
O5W Na6 O7W 99.1(11) 3_776 .
O3W Na6 O7W 86.1(9) . .
O44 Na6 O7W 172.1(11) 3_776 .
O17W Na6 O7W 81(2) . .
O5W Na6 Na2 140.5(10) 3_776 .
O3W Na6 Na2 44.7(6) . .
O44 Na6 Na2 140.7(8) 3_776 .
O17W Na6 Na2 90.4(14) . .
O7W Na6 Na2 41.9(7) . .
O5W Na6 Na5 38.9(9) 3_776 3_776
O3W Na6 Na5 135.8(8) . 3_776
O44 Na6 Na5 39.9(8) 3_776 3_776
O17W Na6 Na5 91.9(15) . 3_776
O7W Na6 Na5 137.9(8) . 3_776
Na2 Na6 Na5 177.7(8) . 3_776
O22W Na7 O35 165(4) . .
O22W Na7 O14W 92(3) . .
O35 Na7 O14W 78.6(14) . .
O22W Na7 O2W 96(4) . 3_776
O35 Na7 O2W 70.9(16) . 3_776
O14W Na7 O2W 80.0(16) . 3_776
O22W Na7 O48 83(3) . 3_776
O35 Na7 O48 99.1(16) . 3_776
O14W Na7 O48 149(3) . 3_776
O2W Na7 O48 70.3(16) 3_776 3_776
O22W Na7 Na1 106(3) . 3_776
O35 Na7 Na1 69.5(14) . 3_776
O14W Na7 Na1 119(2) . 3_776
O2W Na7 Na1 40.7(9) 3_776 3_776
O48 Na7 Na1 36.6(8) 3_776 3_776
O22W Na7 Na4 130(3) . .
O35 Na7 Na4 40.2(8) . .
O14W Na7 Na4 38.6(9) . .
O2W Na7 Na4 74.8(11) 3_776 .
O48 Na7 Na4 134.0(17) 3_776 .
Na1 Na7 Na4 98.0(12) 3_776 .
Na1 O2W Na7 93.0(10) . 3_776
Na6 O3W Na2 91.4(9) . .
Na6 O5W Na5 102.8(13) 3_776 .
Na2 O7W Na6 91.2(10) . .
Na7 O14W Na4 103.0(12) . .

loop_
_geom_bond_atom_site_label_1
_geom_bond_atom_site_label_2
_geom_bond_distance
_geom_bond_site_symmetry_2
W1 O1 1.73(3) .
W1 O2 1.85(2) .
W1 O3 1.89(2) .
W1 O4 1.97(2) .
W1 O5 2.02(2) .
W1 O6 2.33(2) .
W2 O7 1.73(2) .
W2 O4 1.81(2) .
W2 O9 1.826(19) .
W2 O8 1.86(2) .
W2 O10 1.98(2) .
W2 O6 2.34(2) .
W3 O11 1.71(2) .
W3 O5 1.82(3) .
W3 O12 1.90(2) .
W3 O10 1.90(2) .
W3 O13 1.91(3) .
W3 O6 2.31(2) .
W4 O14 1.73(2) .
W4 O16 1.845(17) .
W4 O15 1.91(2) .
W4 O17 1.92(2) .
W4 O13 1.93(3) .
W4 O18 2.302(17) .
W5 O19 1.733(19) .
W5 O20 1.831(18) .
W5 O21 1.90(2) .
W5 O3 1.98(2) .
W5 O17 1.980(16) .
W5 O18 2.308(16) .
W6 O22 1.72(2) .
W6 O23 1.784(19) .
W6 O21 1.91(2) .
W6 O24 1.92(2) .
W6 O2 2.01(2) .
W6 O25 2.311(18) .
W7 O27 1.72(2) .
W7 O26 1.785(17) .
W7 O28 1.872(17) .
W7 O24 1.941(19) .
W7 O9 2.033(18) .
W7 O25 2.290(19) .
W7 Na2 3.507(13) 3_766
W8 O29 1.711(19) .
W8 O30 1.833(17) .
W8 O28 1.908(16) .
W8 O31 1.923(16) .
W8 O8 2.00(2) .
W8 O32 2.30(2) .
W9 O33 1.721(18) .
W9 O34 1.874(18) .
W9 O15 1.89(2) .
W9 O31 1.936(19) .
W9 O12 1.961(19) .
W9 O32 2.30(2) .
W9 Na4 3.62(2) .
W10 O35 1.721(16) .
W10 O36 1.826(19) .
W10 O38 1.91(3) .
W10 O37 1.914(17) .
W10 O34 1.954(18) .
W10 O39 2.32(2) .
W10 Na1 3.561(13) 3_776
W10 Na4 3.630(17) .
W11 O40 1.686(17) .
W11 O41 1.85(2) .
W11 O42 1.902(18) .
W11 O37 1.910(17) .
W11 O16 1.969(17) .
W11 O43 2.338(17) .
W11 Na1 3.466(12) 3_776
W12 O44 1.75(2) .
W12 O45 1.81(2) .
W12 O46 1.891(19) .
W12 O42 1.959(15) .
W12 O20 2.012(18) .
W12 O43 2.290(17) .
W13 O47 1.737(17) .
W13 O48 1.745(18) .
W13 O46 1.927(19) .
W13 O49 1.944(19) .
W13 O23 2.13(2) .
W13 O50 2.31(3) .
W13 Na1 3.673(12) .
W14 O51 1.734(18) .
W14 O52 1.740(18) .
W14 O53 1.920(17) .
W14 O49 1.938(18) .
W14 O26 2.114(18) .
W14 O50 2.30(3) .
W14 Na1 3.705(13) .
W15 O54 1.73(2) .
W15 O55 1.781(19) .
W15 O53 1.886(17) .
W15 O38 1.99(2) .
W15 O30 2.036(17) .
W15 O39 2.27(2) .
As1 O25 1.661(17) .
As1 O32 1.66(2) .
As1 O18 1.666(17) .
As1 O6 1.72(2) .
As2 O50 1.67(3) .
As2 O43 1.676(16) .
As2 O39 1.68(2) .
As2 O56 1.71(2) .
As2 Na1 3.534(13) .
Mn1 O41 1.93(3) .
Mn1 O36 1.946(18) 3_776
Mn1 O45 1.98(2) .
Mn1 O55 2.08(2) 3_776
Mn1 O56 2.10(2) 3_776
Mn1 O56 2.23(2) .
Mn1 Na1 3.381(12) 3_776
Mn1 Na1 3.428(13) .
O14 Na4 2.35(3) 3_676
O27 Na2 2.54(3) 3_766
O29 Na3 2.39(2) .
O33 Na4 2.64(3) .
O34 Na4 3.02(3) .
O35 Na7 2.40(4) .
O35 Na4 2.52(3) .
O36 Mn1 1.946(18) 3_776
O36 Na1 2.43(2) 3_776
O41 Na1 2.33(3) 3_776
O44 Na5 2.34(4) .
O44 Na6 2.51(3) 3_776
O48 Na1 2.23(2) .
O48 Na7 2.91(5) 3_776
O51 Na2 2.59(2) 3_766
O52 Na1 2.28(2) .
O54 Na2 2.40(2) .
O55 Mn1 2.08(2) 3_776
O56 Mn1 2.10(2) 3_776
O56 Na1 2.41(2) .
Na1 O41 2.33(3) 3_776
Na1 O36 2.43(2) 3_776
Na1 O2W 2.44(2) .
Na1 Mn1 3.381(12) 3_776
Na1 W11 3.466(12) 3_776
Na1 W10 3.561(12) 3_776
Na2 O7W 2.34(3) .
Na2 O1W 2.38(3) .
Na2 O3W 2.46(3) .
Na2 O27 2.54(3) 3_766
Na2 O51 2.59(2) 3_766
Na2 Na6 3.496(18) .
Na2 W7 3.507(13) 3_766
Na3 O9W 2.37(5) .
Na3 O6W 2.39(3) .
Na3 O12W 2.40(3) .
Na3 O4W 2.44(3) .
Na3 O10W 2.48(3) .
Na4 O14 2.35(3) 3_676
Na4 O18W 2.38(6) .
Na4 O15W 2.43(3) .
Na4 O14W 2.44(3) .
Na4 Na7 3.81(4) .
Na5 O11W 2.31(10) .
Na5 O5W 2.33(5) .
Na5 O8W 2.44(4) .
Na5 O16W 2.50(6) .
Na5 O13W 2.69(5) .
Na5 Na6 3.62(4) 3_776
Na6 O5W 2.30(3) 3_776
Na6 O3W 2.42(3) .
Na6 O44 2.51(3) 3_776
Na6 O17W 2.52(6) .
Na6 O7W 2.55(3) .
Na6 Na5 3.62(4) 3_776
Na7 O22W 2.33(14) .
Na7 O14W 2.43(4) .
Na7 O2W 2.71(7) 3_776
Na7 O48 2.91(5) 3_776
Na7 Na1 3.74(6) 3_776
O2W Na7 2.71(7) 3_776
O5W Na6 2.30(3) 3_776
